data_4029685
loop_
_publ_author_name
'Miyahara, Yuji'
'Ito, Yoshio N.'

_publ_section_title
;
 AlCl3-Mediated Aldol Cyclocondensation of 1,6- and 1,7-Diones to
 Cyclopentene and Cyclohexene Derivatives.
;
_journal_issue 15
_journal_name_full 'The Journal of organic chemistry'
_journal_page_first 6801
_journal_page_last 6807
_journal_paper_doi 10.1021/jo5006137
_journal_volume 79
_journal_year 2014
_chemical_formula_moiety 'C18 H18 O2'
_chemical_formula_sum 'C18 H18 O2'
_chemical_formula_weight 266.32
_chemical_name_systematic
; 
 ? 
;
_space_group_IT_number 14
_symmetry_cell_setting monoclinic
_symmetry_space_group_name_Hall '-P 2yn'
_symmetry_space_group_name_H-M 'P 1 21/n 1'
_atom_sites_solution_hydrogens geom
_atom_sites_solution_primary direct
_atom_sites_solution_secondary difmap
_audit_creation_method SHELXL-97
_cell_angle_alpha 90.00
_cell_angle_beta 108.0260(10)
_cell_angle_gamma 90.00
_cell_formula_units_Z 8
_cell_length_a 17.112(2)
_cell_length_b 9.5392(12)
_cell_length_c 18.084(2)
_cell_measurement_reflns_used 9900
_cell_measurement_temperature 296(2)
_cell_measurement_theta_max 28.69
_cell_measurement_theta_min 2.37
_cell_volume 2807.0(6)
_computing_cell_refinement 'Bruker SAINT'
_computing_data_collection 'Bruker APEX2'
_computing_data_reduction 'Bruker SAINT'
_computing_molecular_graphics 'Bruker SHELXTL'
_computing_publication_material 'Bruker SHELXTL'
_computing_structure_refinement 'SHELXL-97 (Sheldrick, 2008)'
_computing_structure_solution 'SHELXS-97 (Sheldrick, 2008)'
_diffrn_ambient_temperature 163
_diffrn_measured_fraction_theta_full 0.941
_diffrn_measured_fraction_theta_max 0.941
_diffrn_measurement_device_type 'Bruker APEX-II CCD'
_diffrn_measurement_method '\f and \w scans'
_diffrn_radiation_monochromator graphite
_diffrn_radiation_source 'fine-focus sealed tube'
_diffrn_radiation_type MoK\a
_diffrn_radiation_wavelength 0.71073
_diffrn_reflns_av_R_equivalents 0.0226
_diffrn_reflns_av_sigmaI/netI 0.0164
_diffrn_reflns_limit_h_max 22
_diffrn_reflns_limit_h_min -23
_diffrn_reflns_limit_k_max 12
_diffrn_reflns_limit_k_min -12
_diffrn_reflns_limit_l_max 24
_diffrn_reflns_limit_l_min -24
_diffrn_reflns_number 32221
_diffrn_reflns_theta_full 28.80
_diffrn_reflns_theta_max 28.80
_diffrn_reflns_theta_min 1.43
_exptl_absorpt_coefficient_mu 0.081
_exptl_absorpt_correction_T_max 0.9920
_exptl_absorpt_correction_T_min 0.9840
_exptl_absorpt_correction_type none
_exptl_crystal_density_diffrn 1.260
_exptl_crystal_density_meas 0
_exptl_crystal_density_method 'not measured'
_exptl_crystal_F_000 1136
_exptl_crystal_size_max 0.20
_exptl_crystal_size_mid 0.10
_exptl_crystal_size_min 0.10
_refine_diff_density_max 0.385
_refine_diff_density_min -0.201
_refine_diff_density_rms 0.040
_refine_ls_extinction_method none
_refine_ls_goodness_of_fit_ref 0.896
_refine_ls_hydrogen_treatment mixed
_refine_ls_matrix_type full
_refine_ls_number_parameters 363
_refine_ls_number_reflns 6896
_refine_ls_number_restraints 0
_refine_ls_restrained_S_all 0.896
_refine_ls_R_factor_all 0.0451
_refine_ls_R_factor_gt 0.0388
_refine_ls_shift/su_max 0.023
_refine_ls_shift/su_mean 0.003
_refine_ls_structure_factor_coef Fsqd
_refine_ls_weighting_details 'calc w=1/[\s^2^(Fo^2^)+(0.0712P)^2^+1.2243P] where P=(Fo^2^+2Fc^2^)/3'
_refine_ls_weighting_scheme calc
_refine_ls_wR_factor_gt 0.1095
_refine_ls_wR_factor_ref 0.1165
_reflns_number_gt 5984
_reflns_number_total 6896
_reflns_threshold_expression >2sigma(I)
_cod_data_source_file jo5006137_si_001.cif
_cod_data_source_block 5aldol
_cod_depositor_comments
;
The following automatic conversions were performed:

'_diffrn_ambient_temperature' value '163K' was changed to '163' - the
value should be numeric and without a unit
designator.

'_symmetry_cell_setting' value 'Monoclinic' changed to
'monoclinic' according to
/usr/data/users/saulius/crontab/automatic-downloads/rss-feeds/ACS/lib/dictionaries/cif_core.dic
dictionary named 'cif_core.dic' version 2.4.2 from 2011-04-26.

Automatic conversion script
Id: cif_fix_values 2281 2013-09-26 08:29:07Z andrius 

 Adding full bibliography for 4029684--4029685.cif.
;
_cod_original_sg_symbol_H-M P12(1)/n1
_cod_database_code 4029685

loop_
_symmetry_equiv_pos_as_xyz
'x, y, z'
'-x+1/2, y+1/2, -z+1/2'
'-x, -y, -z'
'x-1/2, -y-1/2, z-1/2'

loop_
_atom_site_label
_atom_site_type_symbol
_atom_site_fract_x
_atom_site_fract_y
_atom_site_fract_z
_atom_site_U_iso_or_equiv
_atom_site_adp_type
_atom_site_occupancy
_atom_site_symmetry_multiplicity
_atom_site_calc_flag
_atom_site_refinement_flags
O1 O 0.85359(5) 0.42580(8) 0.19868(5) 0.02610(17) Uani 1 1 d .
H1 H 0.8654 0.4081 0.1590 0.039 Uiso 1 1 calc R
O2 O 0.87314(6) 0.25181(8) 0.08948(5) 0.0325(2) Uani 1 1 d .
O3 O 0.34201(5) 0.40019(8) 0.07174(5) 0.02815(18) Uani 1 1 d .
O4 O 0.34375(5) 0.58589(8) 0.18585(4) 0.02410(17) Uani 1 1 d .
H4 H 0.3488 0.5675 0.1433 0.036 Uiso 1 1 calc R
C1 C 0.87002(8) -0.25982(13) 0.03351(7) 0.0335(3) Uani 1 1 d .
H1A H 0.8710 -0.3484 0.0123 0.040 Uiso 1 1 calc R
C2 C 0.87736(9) -0.14116(14) -0.00828(7) 0.0367(3) Uani 1 1 d .
H2 H 0.8844 -0.1507 -0.0570 0.044 Uiso 1 1 calc R
C3 C 0.87429(7) -0.00899(13) 0.02201(6) 0.0288(2) Uani 1 1 d .
H3 H 0.8789 0.0700 -0.0065 0.035 Uiso 1 1 calc R
C4 C 0.86434(6) 0.00597(11) 0.09555(6) 0.0199(2) Uani 1 1 d .
C5 C 0.86211(6) 0.15025(11) 0.12637(6) 0.0210(2) Uani 1 1 d .
C6 C 0.84877(6) 0.16851(11) 0.20502(6) 0.0208(2) Uani 1 1 d .
H6 H 0.8125 0.0930 0.2114 0.025 Uiso 1 1 calc R
C7 C 0.80995(6) 0.31013(10) 0.21720(6) 0.0206(2) Uani 1 1 d .
C8 C 0.71856(6) 0.31789(10) 0.17280(6) 0.0200(2) Uani 1 1 d .
C9 C 0.66336(7) 0.22419(11) 0.18973(6) 0.0227(2) Uani 1 1 d .
H9 H 0.6827 0.1585 0.2292 0.027 Uiso 1 1 calc R
C10 C 0.58021(7) 0.22805(12) 0.14840(7) 0.0273(2) Uani 1 1 d .
H10 H 0.5443 0.1651 0.1602 0.033 Uiso 1 1 calc R
C11 C 0.55062(7) 0.32579(13) 0.08952(7) 0.0301(2) Uani 1 1 d .
H11 H 0.4949 0.3286 0.0618 0.036 Uiso 1 1 calc R
C12 C 0.93002(7) 0.15977(13) 0.27368(6) 0.0299(2) Uani 1 1 d .
H12A H 0.9388 0.0652 0.2944 0.036 Uiso 1 1 calc R
H12B H 0.9765 0.1866 0.2568 0.036 Uiso 1 1 calc R
C13 C 0.91940(7) 0.26294(13) 0.33559(7) 0.0310(2) Uani 1 1 d .
H13A H 0.9305 0.2167 0.3855 0.037 Uiso 1 1 calc R
H13B H 0.9565 0.3419 0.3413 0.037 Uiso 1 1 calc R
C14 C 0.82995(7) 0.31156(12) 0.30580(6) 0.0254(2) Uani 1 1 d .
H14A H 0.8240 0.4051 0.3244 0.031 Uiso 1 1 calc R
H14B H 0.7943 0.2480 0.3223 0.031 Uiso 1 1 calc R
C15 C 0.68771(7) 0.41549(11) 0.11357(6) 0.0238(2) Uani 1 1 d .
H15 H 0.7232 0.4790 0.1016 0.029 Uiso 1 1 calc R
C16 C 0.60434(7) 0.41901(13) 0.07219(7) 0.0289(2) Uani 1 1 d .
H16 H 0.5846 0.4844 0.0327 0.035 Uiso 1 1 calc R
C17 C 0.85863(6) -0.11381(11) 0.13783(6) 0.0219(2) Uani 1 1 d .
H17 H 0.8530 -0.1048 0.1871 0.026 Uiso 1 1 calc R
C18 C 0.86128(7) -0.24647(12) 0.10701(7) 0.0275(2) Uani 1 1 d .
H18 H 0.8572 -0.3259 0.1354 0.033 Uiso 1 1 calc R
C19 C 0.04022(7) 0.48444(13) 0.10624(7) 0.0310(3) Uani 1 1 d .
H19 H -0.0166 0.4869 0.0840 0.037 Uiso 1 1 calc R
C20 C 0.08886(7) 0.58457(13) 0.08662(7) 0.0309(3) Uani 1 1 d .
H20 H 0.0646 0.6545 0.0511 0.037 Uiso 1 1 calc R
C21 C 0.17392(7) 0.58148(11) 0.11967(6) 0.0246(2) Uani 1 1 d .
H21 H 0.2061 0.6492 0.1060 0.029 Uiso 1 1 calc R
C22 C 0.21121(6) 0.47739(10) 0.17312(5) 0.01877(19) Uani 1 1 d .
C23 C 0.30376(6) 0.47193(10) 0.21077(6) 0.01814(19) Uani 1 1 d .
C24 C 0.34248(6) 0.33075(10) 0.19871(5) 0.01756(19) Uani 1 1 d .
H24 H 0.3115 0.2550 0.2134 0.021 Uiso 1 1 calc R
C25 C 0.34412(6) 0.30318(10) 0.11679(6) 0.01854(19) Uani 1 1 d .
C26 C 0.35075(6) 0.15581(10) 0.09252(6) 0.01820(19) Uani 1 1 d .
C27 C 0.35936(6) 0.04395(11) 0.14410(6) 0.0216(2) Uani 1 1 d .
H27 H 0.3612 0.0610 0.1952 0.026 Uiso 1 1 calc R
C28 C 0.36525(7) -0.09264(12) 0.11977(7) 0.0277(2) Uani 1 1 d .
H28 H 0.3708 -0.1668 0.1544 0.033 Uiso 1 1 calc R
C29 C 0.36287(8) -0.11778(13) 0.04384(7) 0.0344(3) Uani 1 1 d .
H29 H 0.3665 -0.2091 0.0273 0.041 Uiso 1 1 calc R
C30 C 0.33100(6) 0.47925(11) 0.29967(6) 0.0217(2) Uani 1 1 d .
H30A H 0.2989 0.4159 0.3207 0.026 Uiso 1 1 calc R
H30B H 0.3254 0.5737 0.3172 0.026 Uiso 1 1 calc R
C31 C 0.42159(7) 0.43451(12) 0.32411(6) 0.0254(2) Uani 1 1 d .
H31A H 0.4365 0.3861 0.3737 0.031 Uiso 1 1 calc R
H31B H 0.4570 0.5155 0.3287 0.031 Uiso 1 1 calc R
C32 C 0.42955(6) 0.33541(12) 0.25903(6) 0.0236(2) Uani 1 1 d .
H32A H 0.4467 0.2426 0.2796 0.028 Uiso 1 1 calc R
H32B H 0.4693 0.3716 0.2356 0.028 Uiso 1 1 calc R
C33 C 0.34884(7) 0.12901(12) 0.01610(6) 0.0267(2) Uani 1 1 d .
H33 H 0.3434 0.2027 -0.0188 0.032 Uiso 1 1 calc R
C34 C 0.35513(9) -0.00735(14) -0.00759(7) 0.0373(3) Uani 1 1 d .
H34 H 0.3541 -0.0249 -0.0585 0.045 Uiso 1 1 calc R
C35 C 0.16126(6) 0.37724(11) 0.19255(6) 0.0215(2) Uani 1 1 d .
H35 H 0.1851 0.3075 0.2283 0.026 Uiso 1 1 calc R
C36 C 0.07653(7) 0.38039(12) 0.15921(6) 0.0271(2) Uani 1 1 d .
H36 H 0.0441 0.3126 0.1724 0.032 Uiso 1 1 calc R

loop_
_atom_site_aniso_label
_atom_site_aniso_U_11
_atom_site_aniso_U_22
_atom_site_aniso_U_33
_atom_site_aniso_U_23
_atom_site_aniso_U_13
_atom_site_aniso_U_12
O1 0.0291(4) 0.0183(4) 0.0328(4) -0.0012(3) 0.0123(3) -0.0045(3)
O2 0.0498(5) 0.0226(4) 0.0340(4) 0.0040(3) 0.0260(4) -0.0010(4)
O3 0.0433(5) 0.0216(4) 0.0252(4) 0.0052(3) 0.0188(3) 0.0023(3)
O4 0.0312(4) 0.0158(3) 0.0275(4) -0.0001(3) 0.0123(3) -0.0051(3)
C1 0.0384(6) 0.0266(6) 0.0281(6) -0.0084(4) -0.0003(5) 0.0103(5)
C2 0.0510(8) 0.0381(7) 0.0178(5) -0.0032(5) 0.0062(5) 0.0159(6)
C3 0.0375(6) 0.0296(6) 0.0194(5) 0.0040(4) 0.0086(4) 0.0090(5)
C4 0.0190(4) 0.0205(5) 0.0203(4) 0.0000(4) 0.0059(4) 0.0023(4)
C5 0.0220(5) 0.0201(5) 0.0235(5) 0.0017(4) 0.0108(4) 0.0011(4)
C6 0.0246(5) 0.0174(4) 0.0237(5) 0.0012(4) 0.0124(4) 0.0014(4)
C7 0.0243(5) 0.0161(4) 0.0230(5) -0.0014(4) 0.0095(4) -0.0007(4)
C8 0.0238(5) 0.0173(4) 0.0208(4) -0.0041(4) 0.0098(4) 0.0016(4)
C9 0.0286(5) 0.0197(5) 0.0228(5) -0.0025(4) 0.0125(4) 0.0000(4)
C10 0.0278(5) 0.0290(6) 0.0297(5) -0.0068(4) 0.0158(4) -0.0031(4)
C11 0.0232(5) 0.0385(6) 0.0293(5) -0.0056(5) 0.0092(4) 0.0031(5)
C12 0.0285(5) 0.0379(6) 0.0251(5) 0.0049(5) 0.0110(4) 0.0100(5)
C13 0.0296(6) 0.0343(6) 0.0266(5) -0.0014(5) 0.0052(4) 0.0018(5)
C14 0.0289(5) 0.0248(5) 0.0229(5) -0.0039(4) 0.0084(4) 0.0013(4)
C15 0.0283(5) 0.0204(5) 0.0252(5) -0.0001(4) 0.0119(4) 0.0013(4)
C16 0.0314(6) 0.0303(6) 0.0257(5) 0.0022(4) 0.0097(4) 0.0078(5)
C17 0.0212(5) 0.0212(5) 0.0244(5) 0.0002(4) 0.0085(4) 0.0016(4)
C18 0.0290(5) 0.0201(5) 0.0316(6) -0.0006(4) 0.0067(4) 0.0026(4)
C19 0.0232(5) 0.0384(6) 0.0283(5) -0.0083(5) 0.0032(4) 0.0056(5)
C20 0.0346(6) 0.0272(6) 0.0257(5) -0.0009(4) 0.0017(4) 0.0107(5)
C21 0.0317(6) 0.0184(5) 0.0223(5) -0.0004(4) 0.0065(4) 0.0027(4)
C22 0.0237(5) 0.0157(4) 0.0174(4) -0.0036(3) 0.0071(4) 0.0020(4)
C23 0.0219(5) 0.0139(4) 0.0195(4) -0.0005(3) 0.0078(4) -0.0009(3)
C24 0.0213(5) 0.0151(4) 0.0180(4) 0.0003(3) 0.0086(4) 0.0000(3)
C25 0.0199(4) 0.0186(5) 0.0189(4) 0.0008(3) 0.0087(4) 0.0000(3)
C26 0.0172(4) 0.0196(5) 0.0188(4) -0.0012(4) 0.0070(3) 0.0002(3)
C27 0.0268(5) 0.0191(5) 0.0218(5) -0.0009(4) 0.0115(4) 0.0007(4)
C28 0.0359(6) 0.0187(5) 0.0307(6) 0.0000(4) 0.0132(5) 0.0024(4)
C29 0.0463(7) 0.0240(6) 0.0314(6) -0.0084(5) 0.0098(5) 0.0069(5)
C30 0.0248(5) 0.0208(5) 0.0190(4) -0.0040(4) 0.0061(4) 0.0000(4)
C31 0.0243(5) 0.0278(5) 0.0220(5) -0.0034(4) 0.0040(4) -0.0001(4)
C32 0.0216(5) 0.0263(5) 0.0225(5) -0.0004(4) 0.0063(4) 0.0025(4)
C33 0.0331(6) 0.0287(6) 0.0178(5) 0.0001(4) 0.0073(4) 0.0058(4)
C34 0.0547(8) 0.0360(7) 0.0199(5) -0.0069(5) 0.0094(5) 0.0108(6)
C35 0.0248(5) 0.0208(5) 0.0196(4) -0.0014(4) 0.0080(4) 0.0009(4)
C36 0.0246(5) 0.0315(6) 0.0266(5) -0.0070(4) 0.0102(4) -0.0028(4)

loop_
_atom_type_symbol
_atom_type_description
_atom_type_scat_dispersion_real
_atom_type_scat_dispersion_imag
_atom_type_scat_source
C C 0.0033 0.0016 'International Tables Vol C Tables 4.2.6.8 and 6.1.1.4'
H H 0.0000 0.0000 'International Tables Vol C Tables 4.2.6.8 and 6.1.1.4'
O O 0.0106 0.0060 'International Tables Vol C Tables 4.2.6.8 and 6.1.1.4'

loop_
_geom_angle_atom_site_label_1
_geom_angle_atom_site_label_2
_geom_angle_atom_site_label_3
_geom_angle
C7 O1 H1 109.5
C23 O4 H4 109.5
C2 C1 C18 120.07(11)
C2 C1 H1A 120.0
C18 C1 H1A 120.0
C3 C2 C1 120.48(11)
C3 C2 H2 119.8
C1 C2 H2 119.8
C2 C3 C4 120.02(11)
C2 C3 H3 120.0
C4 C3 H3 120.0
C17 C4 C3 119.16(10)
C17 C4 C5 122.51(9)
C3 C4 C5 118.32(9)
O2 C5 C4 120.09(9)
O2 C5 C6 120.87(9)
C4 C5 C6 119.01(8)
C5 C6 C7 115.34(8)
C5 C6 C12 112.69(8)
C7 C6 C12 104.47(8)
C5 C6 H6 108.0
C7 C6 H6 108.0
C12 C6 H6 108.0
O1 C7 C8 111.39(8)
O1 C7 C14 105.93(8)
C8 C7 C14 114.32(8)
O1 C7 C6 111.19(8)
C8 C7 C6 112.49(8)
C14 C7 C6 100.92(8)
C15 C8 C9 118.24(10)
C15 C8 C7 121.38(9)
C9 C8 C7 120.37(9)
C10 C9 C8 120.90(10)
C10 C9 H9 119.6
C8 C9 H9 119.5
C11 C10 C9 120.05(10)
C11 C10 H10 120.0
C9 C10 H10 120.0
C10 C11 C16 119.71(11)
C10 C11 H11 120.1
C16 C11 H11 120.1
C13 C12 C6 105.58(9)
C13 C12 H12A 110.6
C6 C12 H12A 110.6
C13 C12 H12B 110.6
C6 C12 H12B 110.6
H12A C12 H12B 108.8
C14 C13 C12 105.53(9)
C14 C13 H13A 110.6
C12 C13 H13A 110.6
C14 C13 H13B 110.6
C12 C13 H13B 110.6
H13A C13 H13B 108.8
C13 C14 C7 103.95(9)
C13 C14 H14A 111.0
C7 C14 H14A 111.0
C13 C14 H14B 111.0
C7 C14 H14B 111.0
H14A C14 H14B 109.0
C16 C15 C8 120.72(10)
C16 C15 H15 119.6
C8 C15 H15 119.6
C11 C16 C15 120.37(11)
C11 C16 H16 119.8
C15 C16 H16 119.8
C18 C17 C4 120.64(10)
C18 C17 H17 119.7
C4 C17 H17 119.7
C17 C18 C1 119.62(11)
C17 C18 H18 120.2
C1 C18 H18 120.2
C20 C19 C36 119.68(11)
C20 C19 H19 120.2
C36 C19 H19 120.2
C19 C20 C21 120.49(11)
C19 C20 H20 119.8
C21 C20 H20 119.8
C20 C21 C22 120.39(10)
C20 C21 H21 119.8
C22 C21 H21 119.8
C35 C22 C21 118.47(10)
C35 C22 C23 119.85(9)
C21 C22 C23 121.67(9)
O4 C23 C22 111.53(8)
O4 C23 C30 106.04(8)
C22 C23 C30 113.94(8)
O4 C23 C24 110.49(8)
C22 C23 C24 113.55(8)
C30 C23 C24 100.57(8)
C25 C24 C23 115.35(8)
C25 C24 C32 112.86(8)
C23 C24 C32 103.67(8)
C25 C24 H24 108.2
C23 C24 H24 108.2
C32 C24 H24 108.2
O3 C25 C26 120.44(9)
O3 C25 C24 120.90(9)
C26 C25 C24 118.64(8)
C27 C26 C33 119.17(9)
C27 C26 C25 121.84(9)
C33 C26 C25 118.99(9)
C28 C27 C26 120.58(9)
C28 C27 H27 119.7
C26 C27 H27 119.7
C29 C28 C27 119.66(10)
C29 C28 H28 120.2
C27 C28 H28 120.2
C34 C29 C28 120.18(11)
C34 C29 H29 119.9
C28 C29 H29 119.9
C23 C30 C31 104.00(8)
C23 C30 H30A 111.0
C31 C30 H30A 111.0
C23 C30 H30B 111.0
C31 C30 H30B 111.0
H30A C30 H30B 109.0
C30 C31 C32 105.63(8)
C30 C31 H31A 110.6
C32 C31 H31A 110.6
C30 C31 H31B 110.6
C32 C31 H31B 110.6
H31A C31 H31B 108.7
C31 C32 C24 105.11(8)
C31 C32 H32A 110.7
C24 C32 H32A 110.7
C31 C32 H32B 110.7
C24 C32 H32B 110.7
H32A C32 H32B 108.8
C34 C33 C26 119.89(10)
C34 C33 H33 120.1
C26 C33 H33 120.1
C29 C34 C33 120.51(11)
C29 C34 H34 119.7
C33 C34 H34 119.7
C36 C35 C22 120.94(10)
C36 C35 H35 119.5
C22 C35 H35 119.5
C35 C36 C19 120.03(11)
C35 C36 H36 120.0
C19 C36 H36 120.0

loop_
_geom_bond_atom_site_label_1
_geom_bond_atom_site_label_2
_geom_bond_distance
O1 C7 1.4291(12)
O1 H1 0.8200
O2 C5 1.2235(13)
O3 C25 1.2259(12)
O4 C23 1.4298(12)
O4 H4 0.8200
C1 C2 1.3882(19)
C1 C18 1.3886(17)
C1 H1A 0.9300
C2 C3 1.3821(17)
C2 H2 0.9300
C3 C4 1.3994(14)
C3 H3 0.9300
C4 C17 1.3950(14)
C4 C5 1.4898(14)
C5 C6 1.5187(14)
C6 C7 1.5510(14)
C6 C12 1.5535(15)
C6 H6 0.9800
C7 C8 1.5226(14)
C7 C14 1.5314(14)
C8 C15 1.3939(14)
C8 C9 1.4014(14)
C9 C10 1.3879(15)
C9 H9 0.9300
C10 C11 1.3877(17)
C10 H10 0.9300
C11 C16 1.3828(17)
C11 H11 0.9300
C12 C13 1.5429(16)
C12 H12A 0.9700
C12 H12B 0.9700
C13 C14 1.5290(16)
C13 H13A 0.9700
C13 H13B 0.9700
C14 H14A 0.9700
C14 H14B 0.9700
C15 C16 1.3914(16)
C15 H15 0.9300
C16 H16 0.9300
C17 C18 1.3891(15)
C17 H17 0.9300
C18 H18 0.9300
C19 C20 1.3834(18)
C19 C36 1.3858(17)
C19 H19 0.9300
C20 C21 1.3924(16)
C20 H20 0.9300
C21 C22 1.3948(14)
C21 H21 0.9300
C22 C35 1.3975(14)
C22 C23 1.5188(14)
C23 C30 1.5306(14)
C23 C24 1.5459(13)
C24 C25 1.5135(13)
C24 C32 1.5512(14)
C24 H24 0.9800
C25 C26 1.4875(14)
C26 C27 1.3948(14)
C26 C33 1.3957(14)
C27 C28 1.3888(14)
C27 H27 0.9300
C28 C29 1.3819(16)
C28 H28 0.9300
C29 C34 1.3842(18)
C29 H29 0.9300
C30 C31 1.5351(15)
C30 H30A 0.9700
C30 H30B 0.9700
C31 C32 1.5481(15)
C31 H31A 0.9700
C31 H31B 0.9700
C32 H32A 0.9700
C32 H32B 0.9700
C33 C34 1.3841(16)
C33 H33 0.9300
C34 H34 0.9300
C35 C36 1.3877(15)
C35 H35 0.9300
C36 H36 0.9300
